data_2206416
loop_
_publ_author_name
'Si, You-Tao'
'Ma, Cheng-Bing'
'Hu, Ming-Qiang'
'Chen, Chang-Neng'

_publ_section_title Hexacarbonylbis(\m~2~-2-methoxyphenylthiolato)diiron(I)(<i>Fe</i>---<i>Fe</i>)
_journal_issue 8
_journal_name_full 'Acta Crystallographica Section E'
_journal_page_first m1447
_journal_page_last m1448
_journal_paper_doi 10.1107/S1600536805020313
_journal_volume 61
_journal_year 2005
_chemical_formula_iupac '[Fe2 (C O)6 (C7 H7 O S)2]'
_chemical_formula_moiety 'C20 H14 Fe2 O8 S2'
_chemical_formula_sum 'C20 H14 Fe2 O8 S2'
_chemical_formula_weight 558.13
_chemical_name_systematic
;
Hexacarbonyl-bis(\m~2~-2-methoxyphenylthiolato)diiron(I)(Fe---Fe)
;
_space_group_IT_number 61
_symmetry_cell_setting orthorhombic
_symmetry_space_group_name_Hall '-P 2ac 2ab'
_symmetry_space_group_name_H-M 'P b c a'
_atom_sites_solution_hydrogens geom
_atom_sites_solution_primary direct
_atom_sites_solution_secondary difmap
_audit_creation_method SHELXL
_cell_angle_alpha 90.00
_cell_angle_beta 90.00
_cell_angle_gamma 90.00
_cell_formula_units_Z 8
_cell_length_a 14.206(4)
_cell_length_b 14.015(4)
_cell_length_c 22.639(6)
_cell_measurement_reflns_used 8106
_cell_measurement_temperature 298
_cell_measurement_theta_max 27.48
_cell_measurement_theta_min 3.04
_cell_volume 4507(2)
_computing_cell_refinement CrystalClear
_computing_data_collection 'CrystalClear (Rigaku, 2000)'
_computing_data_reduction CrystalClear
_computing_molecular_graphics SHELXTL
_computing_publication_material SHELXTL
_computing_structure_refinement SHELXTL
_computing_structure_solution 'SHELXTL (Siemens, 1994)'
_diffrn_ambient_temperature 298
_diffrn_measured_fraction_theta_full 0.995
_diffrn_measured_fraction_theta_max 0.995
_diffrn_measurement_device_type 'Rigaku Mercury CCD area-detector'
_diffrn_measurement_method \w
_diffrn_radiation_monochromator graphite
_diffrn_radiation_source 'fine-focus sealed tube'
_diffrn_radiation_type MoK\a
_diffrn_radiation_wavelength 0.71073
_diffrn_reflns_av_R_equivalents 0.0221
_diffrn_reflns_av_sigmaI/netI 0.0154
_diffrn_reflns_limit_h_max 18
_diffrn_reflns_limit_h_min -18
_diffrn_reflns_limit_k_max 18
_diffrn_reflns_limit_k_min -17
_diffrn_reflns_limit_l_max 29
_diffrn_reflns_limit_l_min -17
_diffrn_reflns_number 32701
_diffrn_reflns_theta_full 27.48
_diffrn_reflns_theta_max 27.48
_diffrn_reflns_theta_min 3.04
_diffrn_standards_decay_% 0
_diffrn_standards_interval_count 0
_diffrn_standards_interval_time 0
_diffrn_standards_number 0
_exptl_absorpt_coefficient_mu 1.516
_exptl_absorpt_correction_T_max 0.549
_exptl_absorpt_correction_T_min 0.452
_exptl_absorpt_correction_type multi-scan
_exptl_absorpt_process_details '(SADABS; Sheldrick, 1996)'
_exptl_crystal_colour dark_red
_exptl_crystal_density_diffrn 1.645
_exptl_crystal_density_method 'not measured'
_exptl_crystal_description prism
_exptl_crystal_F_000 2256
_exptl_crystal_size_max 0.55
_exptl_crystal_size_mid 0.50
_exptl_crystal_size_min 0.40
_refine_diff_density_max 0.459
_refine_diff_density_min -0.213
_refine_ls_extinction_method none
_refine_ls_goodness_of_fit_ref 1.050
_refine_ls_hydrogen_treatment constr
_refine_ls_matrix_type full
_refine_ls_number_parameters 289
_refine_ls_number_reflns 5148
_refine_ls_number_restraints 0
_refine_ls_restrained_S_all 1.050
_refine_ls_R_factor_gt 0.0320
_refine_ls_shift/su_max 0.001
_refine_ls_shift/su_mean 0.000
_refine_ls_structure_factor_coef Fsqd
_refine_ls_weighting_details 'calc w = 1/[\s^2^(Fo^2^)+(0.05P)^2^+1.8475P] where P=(Fo^2^+2Fc^2^)/3'
_refine_ls_weighting_scheme calc
_refine_ls_wR_factor_gt 0.0858
_refine_ls_wR_factor_ref 0.0877
_reflns_number_gt 4915
_reflns_number_total 5148
_reflns_threshold_expression I>2\s(I)
_cod_data_source_file er6017.cif
_cod_data_source_block I
_cod_depositor_comments
;
The following automatic conversions were performed:
'_symmetry_cell_setting' value 'Orthorhombic' changed to 'orthorhombic'
according to '/home/saulius/struct/CIF-dictionaries/cif_core.dic'
dictionary named 'cif_core.dic' version 2.4.1 from 2010-06-29.

Automatic conversion script
Id: cif_fix_enum 1527 2010-12-29 10:47:43Z saulius 

The following automatic conversions were performed:

'_symmetry_cell_setting' value 'Orthorhombic' changed to
'orthorhombic' according to
/home/saulius/struct/CIF-dictionaries/cif_core.dic dictionary named
'cif_core.dic' version 2.4.1 from 2010-06-29.

Automatic conversion script
Id: cif_fix_values 1715 2011-07-08 13:25:40Z adriana 
;
_cod_database_code 2206416
_cod_database_fobs_code 2206416

loop_
_symmetry_equiv_pos_as_xyz
'x, y, z'
'-x+1/2, -y, z+1/2'
'-x, y+1/2, -z+1/2'
'x+1/2, -y+1/2, -z'
'-x, -y, -z'
'x-1/2, y, -z-1/2'
'x, -y-1/2, z-1/2'
'-x-1/2, y-1/2, z'

loop_
_atom_site_label
_atom_site_fract_x
_atom_site_fract_y
_atom_site_fract_z
_atom_site_U_iso_or_equiv
_atom_site_adp_type
_atom_site_calc_flag
_atom_site_refinement_flags
_atom_site_occupancy
_atom_site_type_symbol
Fe1 0.047655(18) 0.338382(18) 0.411174(12) 0.03686(9) Uani d . 1 Fe
Fe2 0.108885(18) 0.213450(18) 0.342500(12) 0.03609(9) Uani d . 1 Fe
S1 0.17732(3) 0.24903(3) 0.43156(2) 0.03882(11) Uani d . 1 S
S2 -0.00433(3) 0.18445(3) 0.41164(2) 0.03774(11) Uani d . 1 S
C1 0.02571(16) 0.22413(17) 0.28410(10) 0.0512(5) Uani d . 1 C
C2 0.14414(15) 0.09177(15) 0.32546(9) 0.0460(4) Uani d . 1 C
C3 0.19544(15) 0.27691(15) 0.29993(9) 0.0459(4) Uani d . 1 C
C4 -0.04790(15) 0.38257(15) 0.36794(11) 0.0523(5) Uani d . 1 C
C5 0.01769(17) 0.37529(14) 0.48590(10) 0.0502(5) Uani d . 1 C
C6 0.11290(14) 0.44174(14) 0.38982(10) 0.0453(4) Uani d . 1 C
C7 0.28744(14) 0.31009(14) 0.42656(9) 0.0410(4) Uani d . 1 C
C8 0.30375(15) 0.39407(14) 0.45872(9) 0.0434(4) Uani d . 1 C
C9 0.39172(16) 0.43717(18) 0.45618(10) 0.0556(5) Uani d . 1 C
H9A 0.4026 0.4938 0.4765 0.067 Uiso calc R 1 H
C10 0.46277(17) 0.3961(2) 0.42353(12) 0.0643(7) Uani d . 1 C
H10A 0.5214 0.4255 0.4219 0.077 Uiso calc R 1 H
C11 0.44825(16) 0.3124(2) 0.39339(12) 0.0646(6) Uani d . 1 C
H11A 0.4972 0.2847 0.3722 0.077 Uiso calc R 1 H
C12 0.36036(15) 0.26938(17) 0.39457(11) 0.0526(5) Uani d . 1 C
H12A 0.3503 0.2130 0.3738 0.063 Uiso calc R 1 H
C13 0.2424(2) 0.51526(17) 0.52201(12) 0.0669(7) Uani d . 1 C
H13A 0.1853 0.5309 0.5426 0.100 Uiso calc R 1 H
H13B 0.2572 0.5652 0.4945 0.100 Uiso calc R 1 H
H13C 0.2929 0.5087 0.5499 0.100 Uiso calc R 1 H
C14 -0.12148(14) 0.17365(15) 0.38465(9) 0.0446(4) Uani d . 1 C
C15 -0.14475(17) 0.10180(18) 0.34406(10) 0.0542(5) Uani d . 1 C
C16 -0.2382(2) 0.0909(2) 0.32657(13) 0.0749(8) Uani d . 1 C
H16A -0.2540 0.0449 0.2987 0.090 Uiso calc R 1 H
C17 -0.3070(2) 0.1481(3) 0.35041(16) 0.0837(10) Uani d . 1 C
H17A -0.3692 0.1399 0.3386 0.100 Uiso calc R 1 H
C18 -0.28543(18) 0.2169(2) 0.39129(16) 0.0790(9) Uani d . 1 C
H18A -0.3327 0.2549 0.4073 0.095 Uiso calc R 1 H
C19 -0.19257(16) 0.22952(19) 0.40859(12) 0.0587(6) Uani d . 1 C
H19A -0.1778 0.2759 0.4365 0.070 Uiso calc R 1 H
C20 -0.0905(3) -0.0274(3) 0.28387(18) 0.1134(14) Uani d . 1 C
H20A -0.0328 -0.0590 0.2737 0.170 Uiso calc R 1 H
H20B -0.1183 -0.0006 0.2489 0.170 Uiso calc R 1 H
H20C -0.1332 -0.0725 0.3012 0.170 Uiso calc R 1 H
O1 -0.02686(14) 0.23094(17) 0.24658(9) 0.0821(6) Uani d . 1 O
O2 0.16216(15) 0.01628(12) 0.31169(9) 0.0706(5) Uani d . 1 O
O3 0.24793(13) 0.31757(14) 0.27208(8) 0.0687(5) Uani d . 1 O
O4 -0.10572(14) 0.41271(16) 0.33861(10) 0.0811(6) Uani d . 1 O
O5 0.00257(16) 0.39853(14) 0.53300(8) 0.0773(6) Uani d . 1 O
O6 0.15073(13) 0.50842(12) 0.37462(8) 0.0662(5) Uani d . 1 O
O7 0.23025(11) 0.42786(11) 0.49097(7) 0.0524(4) Uani d . 1 O
O8 -0.07144(14) 0.04683(12) 0.32513(8) 0.0653(4) Uani d . 1 O

loop_
_atom_site_aniso_label
_atom_site_aniso_U_11
_atom_site_aniso_U_22
_atom_site_aniso_U_33
_atom_site_aniso_U_12
_atom_site_aniso_U_13
_atom_site_aniso_U_23
Fe1 0.03803(15) 0.02958(14) 0.04298(16) 0.00216(10) 0.00215(10) -0.00179(10)
Fe2 0.03818(15) 0.03316(14) 0.03694(15) 0.00196(10) 0.00019(10) -0.00122(10)
S1 0.0404(2) 0.0331(2) 0.0429(2) 0.00057(17) -0.00403(18) 0.00002(17)
S2 0.0398(2) 0.0343(2) 0.0392(2) -0.00322(17) -0.00037(17) 0.00029(17)
C1 0.0513(11) 0.0581(13) 0.0441(11) -0.0015(10) 0.0013(9) 0.0057(9)
C2 0.0491(11) 0.0447(11) 0.0440(10) 0.0017(9) 0.0030(8) -0.0026(8)
C3 0.0496(11) 0.0446(10) 0.0436(10) 0.0004(8) -0.0011(9) 0.0013(8)
C4 0.0481(12) 0.0407(11) 0.0682(14) 0.0063(9) 0.0024(10) 0.0027(10)
C5 0.0585(12) 0.0356(10) 0.0566(13) 0.0016(9) 0.0117(10) -0.0022(9)
C6 0.0477(11) 0.0394(10) 0.0488(11) 0.0046(8) 0.0037(8) -0.0004(8)
C7 0.0382(9) 0.0410(9) 0.0437(10) 0.0007(7) -0.0074(8) 0.0014(8)
C8 0.0475(10) 0.0455(10) 0.0371(9) -0.0046(8) -0.0059(8) 0.0018(8)
C9 0.0568(13) 0.0620(13) 0.0478(12) -0.0181(10) -0.0101(9) 0.0010(10)
C10 0.0429(12) 0.0904(19) 0.0597(14) -0.0170(12) -0.0077(10) 0.0020(13)
C11 0.0389(11) 0.0907(19) 0.0641(15) 0.0068(11) -0.0030(10) -0.0049(14)
C12 0.0425(10) 0.0566(12) 0.0586(13) 0.0079(9) -0.0072(9) -0.0059(10)
C13 0.0863(18) 0.0531(13) 0.0614(15) -0.0067(13) 0.0017(13) -0.0181(11)
C14 0.0423(10) 0.0460(10) 0.0456(11) -0.0077(8) 0.0001(8) 0.0087(8)
C15 0.0574(13) 0.0564(13) 0.0488(12) -0.0159(11) -0.0102(10) 0.0070(10)
C16 0.0725(18) 0.0857(19) 0.0665(16) -0.0336(16) -0.0259(14) 0.0194(14)
C17 0.0461(14) 0.111(3) 0.094(2) -0.0190(16) -0.0189(14) 0.0337(19)
C18 0.0431(13) 0.096(2) 0.098(2) -0.0005(13) 0.0036(14) 0.0232(18)
C19 0.0427(11) 0.0659(15) 0.0675(15) -0.0035(10) 0.0058(10) 0.0087(11)
C20 0.144(4) 0.093(3) 0.102(3) -0.015(2) -0.026(3) -0.052(2)
O1 0.0740(12) 0.1165(17) 0.0557(10) -0.0045(12) -0.0212(9) 0.0211(11)
O2 0.0864(13) 0.0457(9) 0.0797(12) 0.0143(9) 0.0112(10) -0.0117(8)
O3 0.0632(10) 0.0767(11) 0.0661(11) -0.0157(9) 0.0094(9) 0.0153(9)
O4 0.0675(12) 0.0743(13) 0.1013(16) 0.0204(10) -0.0209(10) 0.0172(11)
O5 0.1109(16) 0.0635(11) 0.0576(11) 0.0065(10) 0.0264(11) -0.0085(9)
O6 0.0740(11) 0.0466(9) 0.0781(12) -0.0126(8) 0.0078(9) 0.0124(8)
O7 0.0572(9) 0.0488(8) 0.0512(8) -0.0067(7) 0.0031(7) -0.0126(6)
O8 0.0786(11) 0.0527(9) 0.0645(10) -0.0097(9) -0.0129(9) -0.0162(8)

loop_
_atom_type_symbol
_atom_type_description
_atom_type_scat_dispersion_real
_atom_type_scat_dispersion_imag
_atom_type_scat_source
C C 0.0033 0.0016 'International Tables Vol C Tables 4.2.6.8 and 6.1.1.4'
H H 0.0000 0.0000 'International Tables Vol C Tables 4.2.6.8 and 6.1.1.4'
O O 0.0106 0.0060 'International Tables Vol C Tables 4.2.6.8 and 6.1.1.4'
S S 0.1246 0.1234 'International Tables Vol C Tables 4.2.6.8 and 6.1.1.4'
Fe Fe 0.3463 0.8444 'International Tables Vol C Tables 4.2.6.8 and 6.1.1.4'

loop_
_geom_angle_atom_site_label_1
_geom_angle_atom_site_label_2
_geom_angle_atom_site_label_3
_geom_angle
_geom_angle_publ_flag
C4 Fe1 C6 87.98(10) y
C4 Fe1 C5 103.49(11) y
C6 Fe1 C5 98.19(10) y
C4 Fe1 S1 156.69(8) y
C6 Fe1 S1 94.66(7) y
C5 Fe1 S1 99.05(8) y
C4 Fe1 S2 94.85(7) y
C6 Fe1 S2 159.47(7) y
C5 Fe1 S2 100.89(7) y
S1 Fe1 S2 74.96(2) y
C4 Fe1 Fe2 99.60(8) ?
C6 Fe1 Fe2 102.67(7) ?
C5 Fe1 Fe2 149.25(7) ?
S1 Fe1 Fe2 57.209(18) ?
S2 Fe1 Fe2 56.805(19) ?
C1 Fe2 C3 90.82(10) y
C1 Fe2 C2 95.98(10) y
C3 Fe2 C2 99.31(10) y
C1 Fe2 S2 93.25(8) y
C3 Fe2 S2 159.78(7) y
C2 Fe2 S2 99.95(7) y
C1 Fe2 S1 156.41(8) y
C3 Fe2 S1 94.23(7) y
C2 Fe2 S1 105.88(7) y
S2 Fe2 S1 74.59(3) y
C1 Fe2 Fe1 99.92(8) ?
C3 Fe2 Fe1 103.01(7) ?
C2 Fe2 Fe1 152.27(7) ?
S2 Fe2 Fe1 56.783(18) ?
S1 Fe2 Fe1 56.495(18) ?
C7 S1 Fe1 115.63(7) ?
C7 S1 Fe2 114.81(7) ?
Fe1 S1 Fe2 66.296(18) ?
C14 S2 Fe1 112.45(7) ?
C14 S2 Fe2 116.05(7) ?
Fe1 S2 Fe2 66.413(16) ?
O1 C1 Fe2 179.5(2) ?
O2 C2 Fe2 175.4(2) ?
O3 C3 Fe2 178.1(2) ?
O4 C4 Fe1 176.7(2) ?
O5 C5 Fe1 177.4(2) ?
O6 C6 Fe1 176.7(2) ?
C12 C7 C8 119.51(19) ?
C12 C7 S1 119.35(16) ?
C8 C7 S1 120.89(16) ?
O7 C8 C9 124.18(19) ?
O7 C8 C7 116.37(18) ?
C9 C8 C7 119.5(2) ?
C10 C9 C8 120.0(2) ?
C10 C9 H9A 120.0 ?
C8 C9 H9A 120.0 ?
C11 C10 C9 120.9(2) ?
C11 C10 H10A 119.5 ?
C9 C10 H10A 119.5 ?
C10 C11 C12 119.8(2) ?
C10 C11 H11A 120.1 ?
C12 C11 H11A 120.1 ?
C7 C12 C11 120.2(2) ?
C7 C12 H12A 119.9 ?
C11 C12 H12A 119.9 ?
O7 C13 H13A 109.5 ?
O7 C13 H13B 109.5 ?
H13A C13 H13B 109.5 ?
O7 C13 H13C 109.5 ?
H13A C13 H13C 109.5 ?
H13B C13 H13C 109.5 ?
C19 C14 C15 119.3(2) ?
C19 C14 S2 119.90(18) ?
C15 C14 S2 120.43(18) ?
O8 C15 C16 125.2(2) ?
O8 C15 C14 115.5(2) ?
C16 C15 C14 119.3(3) ?
C17 C16 C15 120.2(3) ?
C17 C16 H16A 119.9 ?
C15 C16 H16A 119.9 ?
C18 C17 C16 121.1(3) ?
C18 C17 H17A 119.5 ?
C16 C17 H17A 119.5 ?
C17 C18 C19 119.5(3) ?
C17 C18 H18A 120.3 ?
C19 C18 H18A 120.3 ?
C18 C19 C14 120.7(3) ?
C18 C19 H19A 119.7 ?
C14 C19 H19A 119.7 ?
O8 C20 H20A 109.5 ?
O8 C20 H20B 109.5 ?
H20A C20 H20B 109.5 ?
O8 C20 H20C 109.5 ?
H20A C20 H20C 109.5 ?
H20B C20 H20C 109.5 ?
C8 O7 C13 118.17(19) ?
C15 O8 C20 118.2(2) ?

loop_
_geom_bond_atom_site_label_1
_geom_bond_atom_site_label_2
_geom_bond_distance
_geom_bond_publ_flag
Fe1 C4 1.784(2) y
Fe1 C6 1.786(2) y
Fe1 C5 1.819(2) y
Fe1 S1 2.2747(7) y
Fe1 S2 2.2803(7) y
Fe1 Fe2 2.4979(5) y
Fe2 C1 1.779(2) y
Fe2 C3 1.798(2) y
Fe2 C2 1.819(2) y
Fe2 S2 2.2808(7) y
Fe2 S1 2.2933(7) y
S1 C7 1.787(2) ?
S2 C14 1.779(2) ?
C1 O1 1.135(3) ?
C2 O2 1.132(3) ?
C3 O3 1.131(3) ?
C4 O4 1.138(3) ?
C5 O5 1.136(3) ?
C6 O6 1.132(3) ?
C7 C12 1.387(3) ?
C7 C8 1.403(3) ?
C8 O7 1.359(3) ?
C8 C9 1.389(3) ?
C9 C10 1.377(4) ?
C9 H9A 0.9300 ?
C10 C11 1.372(4) ?
C10 H10A 0.9300 ?
C11 C12 1.387(3) ?
C11 H11A 0.9300 ?
C12 H12A 0.9300 ?
C13 O7 1.423(3) ?
C13 H13A 0.9600 ?
C13 H13B 0.9600 ?
C13 H13C 0.9600 ?
C14 C19 1.388(3) ?
C14 C15 1.403(3) ?
C15 O8 1.364(3) ?
C15 C16 1.393(3) ?
C16 C17 1.374(5) ?
C16 H16A 0.9300 ?
C17 C18 1.372(5) ?
C17 H17A 0.9300 ?
C18 C19 1.387(4) ?
C18 H18A 0.9300 ?
C19 H19A 0.9300 ?
C20 O8 1.424(3) ?
C20 H20A 0.9600 ?
C20 H20B 0.9600 ?
C20 H20C 0.9600 ?
